data_7132681
loop_
_publ_author_name
'Gleim, Florian'
'Schnakenburg, Gregor'
'Ferao, Arturo Espinosa'
'Streubel, Rainer'

_publ_section_title
;
 Arbuzov meets 1,2-oxaphosphetanes: transient 1,2-oxaphosphetan-2-iums as
 an entry point to beta-halo phosphane oxides and P-containing oligomers.
;
_journal_issue 19
_journal_name_full 'Chemical communications (Cambridge, England)'
_journal_page_first 2625
_journal_page_last 2628
_journal_paper_doi 10.1039/d4cc00254g
_journal_volume 60
_journal_year 2024
_chemical_formula_moiety 'C26 H19 Mo O6 P'
_chemical_formula_sum 'C26 H19 Mo O6 P'
_chemical_formula_weight 554.32
_chemical_name_systematic FLG-359
_space_group_crystal_system monoclinic
_space_group_IT_number 14
_space_group_name_Hall '-P 2ybc'
_space_group_name_H-M_alt 'P 1 21/c 1'
_atom_sites_solution_hydrogens geom
_atom_sites_solution_primary dual
_audit_creation_date 2022-06-09
_audit_creation_method
;
Olex2 1.2
(compiled 2018.05.29 svn.r3508 for OlexSys, GUI svn.r5506)
;
_audit_update_record
;
2023-08-22 deposited with the CCDC.	2024-02-01 downloaded from the CCDC.
;
_cell_angle_alpha 90
_cell_angle_beta 94.189(5)
_cell_angle_gamma 90
_cell_formula_units_Z 12
_cell_length_a 9.4364(12)
_cell_length_b 30.672(4)
_cell_length_c 24.941(3)
_cell_measurement_reflns_used 9415
_cell_measurement_temperature 100
_cell_measurement_theta_max 30.29
_cell_measurement_theta_min 2.26
_cell_volume 7199.5(16)
_computing_cell_refinement 'SAINT V8.40B (?, 2016)'
_computing_data_reduction 'SAINT V8.40B (?, 2016)'
_computing_molecular_graphics 'Olex2 (Dolomanov et al., 2009)'
_computing_publication_material 'Olex2 (Dolomanov et al., 2009)'
_computing_structure_refinement 'ShelXL (Sheldrick, 2015)'
_computing_structure_solution 'XT (Sheldrick, 2015)'
_diffrn_ambient_temperature 100.0
_diffrn_detector 'Bruker Photon100 detector'
_diffrn_detector_area_resol_mean 7.9
_diffrn_detector_type 'CMOS area detector'
_diffrn_measured_fraction_theta_full 0.999
_diffrn_measured_fraction_theta_max 0.999
_diffrn_measurement_device 'three-circle diffractometer'
_diffrn_measurement_device_type 'Bruker D8 Venture'
_diffrn_measurement_method '\w and \f scans'
_diffrn_radiation_monochromator 'mirror optics'
_diffrn_radiation_probe x-ray
_diffrn_radiation_type MoK\a
_diffrn_radiation_wavelength 0.71073
_diffrn_reflns_av_R_equivalents 0.1230
_diffrn_reflns_av_unetI/netI 0.0861
_diffrn_reflns_Laue_measured_fraction_full 0.999
_diffrn_reflns_Laue_measured_fraction_max 0.999
_diffrn_reflns_limit_h_max 12
_diffrn_reflns_limit_h_min -12
_diffrn_reflns_limit_k_max 40
_diffrn_reflns_limit_k_min -40
_diffrn_reflns_limit_l_max 32
_diffrn_reflns_limit_l_min -32
_diffrn_reflns_number 115774
_diffrn_reflns_point_group_measured_fraction_full 0.999
_diffrn_reflns_point_group_measured_fraction_max 0.999
_diffrn_reflns_theta_full 25.242
_diffrn_reflns_theta_max 28.000
_diffrn_reflns_theta_min 2.108
_diffrn_source 'microfocus sealed X-ray tube'
_diffrn_source_type 'Incoatec I\ms'
_diffrn_standards_number 0
_exptl_absorpt_coefficient_mu 0.653
_exptl_absorpt_correction_T_max 0.7461
_exptl_absorpt_correction_T_min 0.5120
_exptl_absorpt_correction_type empirical
_exptl_absorpt_process_details
'SADABS-2016/2 (Bruker,2016/2) was used for absorption correction. wR2(int) was 0.1674 before and 0.1062 after correction. The Ratio of minimum to maximum transmission is 0.6862. The \l/2 correction factor is Not present.'
_exptl_crystal_colour 'clear colourless'
_exptl_crystal_colour_lustre clear
_exptl_crystal_colour_primary colourless
_exptl_crystal_density_diffrn 1.534
_exptl_crystal_description needle
_exptl_crystal_F_000 3360
_exptl_crystal_size_max 0.21
_exptl_crystal_size_mid 0.03
_exptl_crystal_size_min 0.02
_refine_diff_density_max 1.405
_refine_diff_density_min -1.171
_refine_diff_density_rms 0.131
_refine_ls_extinction_method none
_refine_ls_goodness_of_fit_ref 1.085
_refine_ls_hydrogen_treatment constr
_refine_ls_matrix_type full
_refine_ls_number_parameters 919
_refine_ls_number_reflns 17380
_refine_ls_number_restraints 846
_refine_ls_restrained_S_all 1.064
_refine_ls_R_factor_all 0.0897
_refine_ls_R_factor_gt 0.0689
_refine_ls_shift/su_max 0.002
_refine_ls_shift/su_mean 0.000
_refine_ls_structure_factor_coef Fsqd
_refine_ls_weighting_details
;
 w=1/[\s^2^(Fo^2^)+(0.0421P)^2^+28.8947P]
 where P=(Fo^2^+2Fc^2^)/3
;
_refine_ls_weighting_scheme calc
_refine_ls_wR_factor_gt 0.1525
_refine_ls_wR_factor_ref 0.1627
_reflns_Friedel_coverage 0.000
_reflns_number_gt 13653
_reflns_number_total 17380
_reflns_threshold_expression 'I > 2\s(I)'
_cod_data_source_file d4cc00254g2.cif
_cod_data_source_block 4
_cod_depositor_comments 'Adding full bibliography for 7132681--7132686.cif.'
_cod_original_cell_volume 7199.5(15)
_cod_database_code 7132681
_shelxl_version_number 2013-2
_shelx_space_group_comment
;
The symmetry employed for this shelxl refinement is uniquely defined
by the following loop, which should always be used as a source of
symmetry information in preference to the above space-group names.
They are only intended as comments.
;
_shelx_estimated_absorpt_t_max 0.987
_shelx_estimated_absorpt_t_min 0.875
_olex2_refinement_description
;
1. Fixed Uiso
 At 1.2 times of:
  All C(H) groups, All C(H,H) groups
2. Rigid body (RIGU) restrains
 All non-hydrogen atoms
 with sigma for 1-2 distances of 0.004 and sigma for 1-3 distances of 0.004
3.a Secondary CH2 refined with riding coordinates:
 C3(H3A,H3B), C4(H4A,H4B), C3'(H3'A,H3'B), C4'(H4'A,H4'B), C3B(H3BA,H3BB),
 C4B(H4BA,H4BB)
3.b Aromatic/amide H refined with riding coordinates:
 C7(H7), C8(H8), C9(H9), C10(H10), C11(H11), C13(H13), C14(H14), C15(H15),
 C16(H16), C17(H17), C19(H19), C20(H20), C21(H21), C22(H22), C23(H23), C7'(H7'),
  C8'(H8'), C9'(H9'), C10'(H10'), C11'(H11'), C13'(H13'), C14'(H14'),
 C15'(H15'), C16'(H16'), C17'(H17'), C19'(H19'), C20'(H20'), C21'(H21'),
 C22'(H22'), C23'(H23'), C7B(H7B), C8B(H8B), C9B(H9B), C10B(H10B), C11B(H11B),
 C13B(H13B), C14B(H14B), C15B(H15B), C16B(H16B), C17B(H17B), C19B(H19B),
 C20B(H20B), C21B(H21B), C22B(H22B), C23B(H23B)
;
_olex2_submission_special_instructions 'No special instructions were received'

loop_
_space_group_symop_operation_xyz
'x, y, z'
'-x, y+1/2, -z+1/2'
'-x, -y, -z'
'x, -y-1/2, z-1/2'

loop_
_atom_site_label
_atom_site_type_symbol
_atom_site_fract_x
_atom_site_fract_y
_atom_site_fract_z
_atom_site_U_iso_or_equiv
_atom_site_adp_type
_atom_site_occupancy
_atom_site_site_symmetry_order
_atom_site_calc_flag
_atom_site_refinement_flags_posn
_atom_site_refinement_flags_adp
_atom_site_refinement_flags_occupancy
_atom_site_disorder_assembly
_atom_site_disorder_group
Mo Mo 1.03247(4) 0.57207(2) 0.12484(2) 0.02084(10) Uani 1 1 d . U . . .
P2 P 0.89037(13) 0.63340(4) 0.08242(5) 0.0185(2) Uani 1 1 d . U . . .
O1 O 0.9632(4) 0.65237(10) 0.02844(14) 0.0231(7) Uani 1 1 d . U . . .
O25 O 1.2493(5) 0.50486(14) 0.1808(2) 0.0486(11) Uani 1 1 d . U . . .
O27 O 0.8015(5) 0.49535(12) 0.11816(18) 0.0382(9) Uani 1 1 d . U . . .
O29 O 1.1121(5) 0.54268(12) 0.00788(16) 0.0369(9) Uani 1 1 d . U . . .
O31 O 1.2860(4) 0.64019(13) 0.1294(2) 0.0457(11) Uani 1 1 d . U . . .
O33 O 0.9577(5) 0.60409(17) 0.24081(16) 0.0539(13) Uani 1 1 d . U . . .
C3 C 0.9284(6) 0.68968(14) 0.1053(2) 0.0247(10) Uani 1 1 d . U . . .
H3A H 0.8430 0.7079 0.1085 0.030 Uiso 1 1 calc R . . . .
H3B H 0.9949 0.6918 0.1378 0.030 Uiso 1 1 calc R . . . .
C4 C 0.9992(6) 0.69527(15) 0.0516(2) 0.0275(10) Uani 1 1 d . U . . .
H4A H 0.9561 0.7194 0.0296 0.033 Uiso 1 1 calc R . . . .
H4B H 1.1031 0.6997 0.0573 0.033 Uiso 1 1 calc R . . . .
C5 C 0.6910(5) 0.63186(13) 0.06633(18) 0.0189(8) Uani 1 1 d . U . . .
C6 C 0.6330(5) 0.67562(14) 0.04443(19) 0.0205(9) Uani 1 1 d . U . . .
C7 C 0.5312(6) 0.70052(15) 0.0688(2) 0.0271(10) Uani 1 1 d . U . . .
H7 H 0.4957 0.6906 0.1013 0.033 Uiso 1 1 calc R . . . .
C8 C 0.4807(6) 0.73969(16) 0.0461(2) 0.0345(12) Uani 1 1 d . U . . .
H8 H 0.4129 0.7564 0.0636 0.041 Uiso 1 1 calc R . . . .
C9 C 0.5288(6) 0.75427(16) -0.0016(2) 0.0330(11) Uani 1 1 d . U . . .
H9 H 0.4945 0.7809 -0.0170 0.040 Uiso 1 1 calc R . . . .
C10 C 0.6275(6) 0.72965(16) -0.0269(2) 0.0298(11) Uani 1 1 d . U . . .
H10 H 0.6606 0.7397 -0.0598 0.036 Uiso 1 1 calc R . . . .
C11 C 0.6789(5) 0.69070(14) -0.0051(2) 0.0239(9) Uani 1 1 d . U . . .
H11 H 0.7451 0.6740 -0.0234 0.029 Uiso 1 1 calc R . . . .
C12 C 0.6510(5) 0.59734(14) 0.02266(18) 0.0198(9) Uani 1 1 d . U . . .
C13 C 0.5083(6) 0.58779(16) 0.0110(2) 0.0265(10) Uani 1 1 d . U . . .
H13 H 0.4385 0.6025 0.0298 0.032 Uiso 1 1 calc R . . . .
C14 C 0.4662(6) 0.55691(16) -0.0278(2) 0.0304(11) Uani 1 1 d . U . . .
H14 H 0.3682 0.5506 -0.0354 0.036 Uiso 1 1 calc R . . . .
C15 C 0.5674(7) 0.53545(16) -0.0555(2) 0.0311(11) Uani 1 1 d . U . . .
H15 H 0.5392 0.5136 -0.0810 0.037 Uiso 1 1 calc R . . . .
C16 C 0.7088(6) 0.54584(15) -0.0460(2) 0.0299(11) Uani 1 1 d . U . . .
H16 H 0.7778 0.5320 -0.0660 0.036 Uiso 1 1 calc R . . . .
C17 C 0.7509(6) 0.57667(15) -0.00698(19) 0.0252(10) Uani 1 1 d . U . . .
H17 H 0.8488 0.5837 -0.0005 0.030 Uiso 1 1 calc R . . . .
C18 C 0.6416(5) 0.61846(14) 0.12188(18) 0.0192(8) Uani 1 1 d . U . . .
C19 C 0.6574(6) 0.64725(16) 0.1653(2) 0.0252(10) Uani 1 1 d . U . . .
H19 H 0.6915 0.6760 0.1601 0.030 Uiso 1 1 calc R . . . .
C20 C 0.6235(6) 0.63400(18) 0.2163(2) 0.0318(11) Uani 1 1 d . U . . .
H20 H 0.6334 0.6540 0.2455 0.038 Uiso 1 1 calc R . . . .
C21 C 0.5756(6) 0.59215(18) 0.2249(2) 0.0343(12) Uani 1 1 d . U . . .
H21 H 0.5527 0.5834 0.2598 0.041 Uiso 1 1 calc R . . . .
C22 C 0.5613(6) 0.56330(17) 0.1826(2) 0.0311(11) Uani 1 1 d . U . . .
H22 H 0.5293 0.5344 0.1882 0.037 Uiso 1 1 calc R . . . .
C23 C 0.5942(5) 0.57666(15) 0.1313(2) 0.0231(9) Uani 1 1 d . U . . .
H23 H 0.5837 0.5566 0.1023 0.028 Uiso 1 1 calc R . . . .
C24 C 1.1684(6) 0.52874(17) 0.1601(2) 0.0305(11) Uani 1 1 d . U . . .
C26 C 0.8781(5) 0.52396(15) 0.1207(2) 0.0261(10) Uani 1 1 d . U . . .
C28 C 1.0860(6) 0.55323(15) 0.0500(2) 0.0269(10) Uani 1 1 d . U . . .
C30 C 1.1943(6) 0.61587(16) 0.1275(2) 0.0300(11) Uani 1 1 d . U . . .
C32 C 0.9799(6) 0.59192(18) 0.1993(2) 0.0328(11) Uani 1 1 d . U . . .
Mo' Mo 0.39508(5) 0.39883(2) 0.30965(2) 0.02616(11) Uani 1 1 d . U . . .
P2' P 0.51132(13) 0.37915(4) 0.22638(5) 0.0214(2) Uani 1 1 d . U . . .
O1' O 0.4096(4) 0.34774(11) 0.18542(14) 0.0273(7) Uani 1 1 d . U . . .
O25' O 0.2267(4) 0.43019(14) 0.40844(16) 0.0401(10) Uani 1 1 d . U . . .
O27' O 0.6447(6) 0.3777(3) 0.3986(2) 0.090(2) Uani 1 1 d . U . . .
O29' O 0.5041(5) 0.49689(14) 0.29927(19) 0.0486(11) Uani 1 1 d . U . . .
O31' O 0.1308(5) 0.4200(2) 0.22708(18) 0.0590(14) Uani 1 1 d . U . . .
O33' O 0.2701(8) 0.30280(18) 0.3139(3) 0.085(2) Uani 1 1 d . U . . .
C3' C 0.4824(5) 0.41686(16) 0.16921(19) 0.0249(10) Uani 1 1 d . U . . .
H3'A H 0.4332 0.4443 0.1777 0.030 Uiso 1 1 calc R . . . .
H3'B H 0.5681 0.4226 0.1497 0.030 Uiso 1 1 calc R . . . .
C4' C 0.3846(6) 0.38150(17) 0.1439(2) 0.0292(11) Uani 1 1 d . U . . .
H4'A H 0.2841 0.3910 0.1401 0.035 Uiso 1 1 calc R . . . .
H4'B H 0.4146 0.3719 0.1085 0.035 Uiso 1 1 calc R . . . .
C5' C 0.7007(5) 0.35865(14) 0.22177(18) 0.0201(9) Uani 1 1 d . U . . .
C6' C 0.7412(5) 0.35824(14) 0.16344(18) 0.0189(8) Uani 1 1 d . U . . .
C7' C 0.6719(5) 0.32936(15) 0.12733(19) 0.0234(9) Uani 1 1 d . U . . .
H7' H 0.6042 0.3095 0.1397 0.028 Uiso 1 1 calc R . . . .
C8' C 0.7002(6) 0.32920(16) 0.0737(2) 0.0264(10) Uani 1 1 d . U . . .
H8' H 0.6503 0.3096 0.0495 0.032 Uiso 1 1 calc R . . . .
C9' C 0.7997(6) 0.35704(16) 0.0548(2) 0.0268(10) Uani 1 1 d . U . . .
H9' H 0.8163 0.3575 0.0177 0.032 Uiso 1 1 calc R . . . .
C10' C 0.8756(5) 0.38442(16) 0.0909(2) 0.0254(10) Uani 1 1 d . U . . .
H10' H 0.9480 0.4026 0.0787 0.030 Uiso 1 1 calc R . . . .
C11' C 0.8463(5) 0.38539(14) 0.1446(2) 0.0224(9) Uani 1 1 d . U . . .
H11' H 0.8979 0.4046 0.1687 0.027 Uiso 1 1 calc R . . . .
C12' C 0.7839(5) 0.39138(14) 0.25849(18) 0.0204(9) Uani 1 1 d . U . . .
C13' C 0.8532(5) 0.37914(15) 0.30706(19) 0.0233(9) Uani 1 1 d . U . . .
H13' H 0.8544 0.3493 0.3172 0.028 Uiso 1 1 calc R . . . .
C14' C 0.9205(6) 0.40962(17) 0.3410(2) 0.0292(10) Uani 1 1 d . U . . .
H14' H 0.9665 0.4004 0.3743 0.035 Uiso 1 1 calc R . . . .
C15' C 0.9219(6) 0.45330(16) 0.3272(2) 0.0295(11) Uani 1 1 d . U . . .
H15' H 0.9693 0.4741 0.3504 0.035 Uiso 1 1 calc R . . . .
C16' C 0.8530(6) 0.46598(17) 0.2791(2) 0.0307(11) Uani 1 1 d . U . . .
H16' H 0.8537 0.4958 0.2689 0.037 Uiso 1 1 calc R . . . .
C17' C 0.7828(6) 0.43596(15) 0.2454(2) 0.0262(10) Uani 1 1 d . U . . .
H17' H 0.7333 0.4456 0.2131 0.031 Uiso 1 1 calc R . . . .
C18' C 0.7194(6) 0.31144(14) 0.24324(19) 0.0238(9) Uani 1 1 d . U . . .
C19' C 0.6113(6) 0.28647(16) 0.2616(2) 0.0306(11) Uani 1 1 d . U . . .
H19' H 0.5183 0.2983 0.2618 0.037 Uiso 1 1 calc R . . . .
C20' C 0.6374(8) 0.24375(17) 0.2797(2) 0.0395(13) Uani 1 1 d . U . . .
H20' H 0.5623 0.2270 0.2926 0.047 Uiso 1 1 calc R . . . .
C21' C 0.7701(8) 0.22603(17) 0.2790(2) 0.0384(13) Uani 1 1 d . U . . .
H21' H 0.7872 0.1971 0.2915 0.046 Uiso 1 1 calc R . . . .
C22' C 0.8799(7) 0.25033(16) 0.2600(2) 0.0356(12) Uani 1 1 d . U . . .
H22' H 0.9719 0.2380 0.2588 0.043 Uiso 1 1 calc R . . . .
C23' C 0.8545(6) 0.29278(15) 0.2426(2) 0.0277(10) Uani 1 1 d . U . . .
H23' H 0.9301 0.3095 0.2300 0.033 Uiso 1 1 calc R . . . .
C24' C 0.2864(6) 0.41821(19) 0.3725(2) 0.0318(11) Uani 1 1 d . U . . .
C26' C 0.5580(7) 0.3842(2) 0.3648(2) 0.0452(15) Uani 1 1 d . U . . .
C28' C 0.4668(6) 0.46150(19) 0.3027(2) 0.0313(11) Uani 1 1 d . U . . .
C30' C 0.2255(6) 0.4128(2) 0.2573(2) 0.0400(13) Uani 1 1 d . U . . .
C32' C 0.3165(9) 0.3377(2) 0.3136(3) 0.0537(18) Uani 1 1 d . U . . .
MoB Mo 0.68186(4) 0.41728(2) 0.57002(2) 0.02046(10) Uani 1 1 d . U . . .
P2B P 0.81800(13) 0.34918(4) 0.59084(5) 0.0181(2) Uani 1 1 d . U . . .
O1B O 0.7234(4) 0.30371(10) 0.58296(13) 0.0230(7) Uani 1 1 d . U . . .
O25B O 0.5098(4) 0.50595(11) 0.56130(16) 0.0336(8) Uani 1 1 d . U . . .
O27B O 0.8666(5) 0.44889(13) 0.47393(17) 0.0403(10) Uani 1 1 d . U . . .
O29B O 0.4603(4) 0.37076(13) 0.48622(16) 0.0365(9) Uani 1 1 d . U . . .
O31B O 0.4735(4) 0.37753(12) 0.65130(15) 0.0339(8) Uani 1 1 d . U . . .
O33B O 0.8449(5) 0.46409(13) 0.67050(18) 0.0417(10) Uani 1 1 d . U . . .
C3B C 0.8217(5) 0.33110(14) 0.66146(18) 0.0217(9) Uani 1 1 d . U . . .
H3BA H 0.9160 0.3211 0.6766 0.026 Uiso 1 1 calc R . . . .
H3BB H 0.7783 0.3519 0.6858 0.026 Uiso 1 1 calc R . . . .
C4B C 0.7220(5) 0.29434(15) 0.64045(19) 0.0248(10) Uani 1 1 d . U . . .
H4BA H 0.7611 0.2651 0.6497 0.030 Uiso 1 1 calc R . . . .
H4BB H 0.6258 0.2972 0.6534 0.030 Uiso 1 1 calc R . . . .
C5B C 1.0025(5) 0.33606(13) 0.56788(18) 0.0180(8) Uani 1 1 d . U . . .
C6B C 1.0695(5) 0.29736(13) 0.60025(19) 0.0198(9) Uani 1 1 d . U . . .
C7B C 1.1901(5) 0.30051(15) 0.6351(2) 0.0242(9) Uani 1 1 d . U . . .
H7B H 1.2380 0.3277 0.6394 0.029 Uiso 1 1 calc R . . . .
C8B C 1.2421(6) 0.26419(16) 0.6640(2) 0.0299(11) Uani 1 1 d . U . . .
H8B H 1.3251 0.2668 0.6877 0.036 Uiso 1 1 calc R . . . .
C9B C 1.1738(6) 0.22440(17) 0.6583(2) 0.0321(11) Uani 1 1 d . U . . .
H9B H 1.2070 0.2001 0.6793 0.038 Uiso 1 1 calc R . . . .
C10B C 1.0579(6) 0.22019(16) 0.6222(2) 0.0301(11) Uani 1 1 d . U . . .
H10B H 1.0130 0.1926 0.6171 0.036 Uiso 1 1 calc R . . . .
C11B C 1.0059(6) 0.25621(14) 0.5930(2) 0.0232(9) Uani 1 1 d . U . . .
H11B H 0.9261 0.2529 0.5679 0.028 Uiso 1 1 calc R . . . .
C12B C 0.9970(5) 0.32315(13) 0.50827(18) 0.0188(8) Uani 1 1 d . U . . .
C13B C 1.1275(5) 0.31342(15) 0.4873(2) 0.0241(9) Uani 1 1 d . U . . .
H13B H 1.2125 0.3153 0.5101 0.029 Uiso 1 1 calc R . . . .
C14B C 1.1349(6) 0.30120(15) 0.4342(2) 0.0264(10) Uani 1 1 d . U . . .
H14B H 1.2243 0.2953 0.4206 0.032 Uiso 1 1 calc R . . . .
C15B C 1.0106(6) 0.29752(15) 0.40081(19) 0.0264(10) Uani 1 1 d . U . . .
H15B H 1.0146 0.2894 0.3642 0.032 Uiso 1 1 calc R . . . .
C16B C 0.8809(6) 0.30594(15) 0.42165(19) 0.0249(10) Uani 1 1 d . U . . .
H16B H 0.7954 0.3028 0.3994 0.030 Uiso 1 1 calc R . . . .
C17B C 0.8752(5) 0.31899(14) 0.47484(19) 0.0216(9) Uani 1 1 d . U . . .
H17B H 0.7858 0.3251 0.4883 0.026 Uiso 1 1 calc R . . . .
C18B C 1.0832(5) 0.37923(14) 0.57897(18) 0.0192(8) Uani 1 1 d . U . . .
C19B C 1.1001(5) 0.39521(14) 0.6312(2) 0.0218(9) Uani 1 1 d . U . . .
H19B H 1.0636 0.3792 0.6597 0.026 Uiso 1 1 calc R . . . .
C20B C 1.1698(6) 0.43433(15) 0.6420(2) 0.0271(10) Uani 1 1 d . U . . .
H20B H 1.1817 0.4445 0.6780 0.032 Uiso 1 1 calc R . . . .
C21B C 1.2224(5) 0.45895(15) 0.6013(2) 0.0271(10) Uani 1 1 d . U . . .
H21B H 1.2705 0.4857 0.6092 0.033 Uiso 1 1 calc R . . . .
C22B C 1.2037(5) 0.44400(15) 0.5493(2) 0.0256(10) Uani 1 1 d . U . . .
H22B H 1.2385 0.4607 0.5210 0.031 Uiso 1 1 calc R . . . .
C23B C 1.1343(5) 0.40446(14) 0.5374(2) 0.0219(9) Uani 1 1 d . U . . .
H23B H 1.1216 0.3947 0.5013 0.026 Uiso 1 1 calc R . . . .
C24B C 0.5695(6) 0.47362(16) 0.5629(2) 0.0267(10) Uani 1 1 d . U . . .
C26B C 0.8070(6) 0.43774(15) 0.5090(2) 0.0271(10) Uani 1 1 d . U . . .
C28B C 0.5443(5) 0.38775(15) 0.5141(2) 0.0247(9) Uani 1 1 d . U . . .
C30B C 0.5495(6) 0.39337(16) 0.6229(2) 0.0253(10) Uani 1 1 d . U . . .
C32B C 0.7941(6) 0.44727(16) 0.6329(2) 0.0292(10) Uani 1 1 d . U . . .

loop_
_atom_site_aniso_label
_atom_site_aniso_U_11
_atom_site_aniso_U_22
_atom_site_aniso_U_33
_atom_site_aniso_U_23
_atom_site_aniso_U_13
_atom_site_aniso_U_12
Mo 0.0171(2) 0.02128(18) 0.0246(2) 0.00142(15) 0.00448(15) 0.00299(14)
P2 0.0162(6) 0.0182(5) 0.0218(5) 0.0000(4) 0.0053(4) 0.0003(4)
O1 0.0211(18) 0.0204(15) 0.0288(17) 0.0014(13) 0.0098(14) 0.0002(12)
O25 0.040(3) 0.045(2) 0.060(3) 0.011(2) 0.002(2) 0.0180(19)
O27 0.037(2) 0.0246(17) 0.054(3) 0.0035(17) 0.0066(19) -0.0035(15)
O29 0.043(2) 0.036(2) 0.0336(19) 0.0047(16) 0.0155(17) 0.0139(17)
O31 0.024(2) 0.039(2) 0.075(3) -0.007(2) 0.009(2) -0.0058(16)
O33 0.053(3) 0.086(3) 0.0236(19) -0.009(2) 0.0075(19) 0.017(3)
C3 0.028(3) 0.0176(19) 0.029(2) -0.0012(17) 0.0051(19) -0.0022(17)
C4 0.026(3) 0.022(2) 0.036(3) 0.0001(18) 0.009(2) -0.0051(18)
C5 0.019(2) 0.0166(18) 0.0217(19) 0.0012(15) 0.0038(16) -0.0005(15)
C6 0.016(2) 0.0162(18) 0.030(2) -0.0007(16) 0.0000(17) -0.0013(15)
C7 0.022(2) 0.023(2) 0.037(3) -0.0001(19) 0.003(2) 0.0043(17)
C8 0.028(3) 0.023(2) 0.051(3) -0.001(2) 0.000(2) 0.0058(19)
C9 0.026(3) 0.021(2) 0.050(3) 0.003(2) -0.009(2) -0.0016(18)
C10 0.025(3) 0.025(2) 0.038(3) 0.0064(19) -0.006(2) -0.0050(18)
C11 0.024(2) 0.020(2) 0.028(2) 0.0001(17) 0.0018(19) -0.0022(17)
C12 0.023(2) 0.0167(18) 0.0193(19) 0.0028(15) 0.0014(16) 0.0004(15)
C13 0.025(2) 0.028(2) 0.026(2) 0.0036(18) 0.0024(18) -0.0023(18)
C14 0.035(3) 0.027(2) 0.028(2) 0.0072(19) -0.003(2) -0.0095(19)
C15 0.049(3) 0.021(2) 0.022(2) 0.0035(18) -0.005(2) -0.005(2)
C16 0.043(3) 0.022(2) 0.025(2) -0.0004(18) 0.003(2) 0.0044(19)
C17 0.028(3) 0.023(2) 0.024(2) 0.0013(17) 0.0003(18) 0.0035(18)
C18 0.013(2) 0.0243(19) 0.0208(19) 0.0020(15) 0.0053(16) 0.0037(16)
C19 0.025(3) 0.027(2) 0.024(2) -0.0007(17) 0.0085(18) -0.0003(18)
C20 0.033(3) 0.039(3) 0.025(2) -0.0025(19) 0.009(2) 0.004(2)
C21 0.035(3) 0.043(3) 0.027(2) 0.004(2) 0.014(2) 0.001(2)
C22 0.031(3) 0.032(2) 0.031(2) 0.0053(19) 0.008(2) 0.000(2)
C23 0.020(2) 0.024(2) 0.026(2) 0.0005(17) 0.0063(18) -0.0009(17)
C24 0.023(3) 0.032(2) 0.037(3) 0.003(2) 0.006(2) 0.0053(19)
C26 0.022(2) 0.025(2) 0.032(3) 0.0026(18) 0.0058(19) 0.0018(17)
C28 0.027(3) 0.021(2) 0.033(2) 0.0043(18) 0.0079(19) 0.0062(18)
C30 0.018(2) 0.029(2) 0.044(3) -0.005(2) 0.005(2) 0.0029(17)
C32 0.032(3) 0.037(3) 0.029(2) 0.002(2) 0.002(2) 0.008(2)
Mo' 0.0200(2) 0.0377(2) 0.0217(2) 0.00104(17) 0.00786(16) 0.00090(17)
P2' 0.0179(6) 0.0258(6) 0.0210(6) 0.0012(5) 0.0051(5) -0.0019(4)
O1' 0.0221(18) 0.0335(17) 0.0266(17) 0.0011(14) 0.0034(14) -0.0055(14)
O25' 0.026(2) 0.063(3) 0.032(2) -0.0066(18) 0.0120(16) 0.0015(18)
O27' 0.047(3) 0.191(7) 0.032(2) 0.027(3) 0.012(2) 0.060(4)
O29' 0.051(3) 0.043(2) 0.055(3) -0.005(2) 0.020(2) -0.0001(19)
O31' 0.023(2) 0.119(4) 0.036(2) 0.000(2) 0.0060(18) 0.003(2)
O33' 0.120(5) 0.060(3) 0.087(4) -0.014(3) 0.076(4) -0.041(3)
C3' 0.022(2) 0.032(2) 0.021(2) 0.0038(18) 0.0046(18) 0.0053(18)
C4' 0.024(3) 0.041(3) 0.023(2) 0.0031(19) 0.0002(19) 0.001(2)
C5' 0.021(2) 0.0175(18) 0.022(2) 0.0013(15) 0.0035(16) -0.0011(15)
C6' 0.020(2) 0.0174(18) 0.0199(19) 0.0007(15) 0.0043(16) 0.0025(15)
C7' 0.022(2) 0.024(2) 0.025(2) -0.0005(17) 0.0046(18) 0.0003(17)
C8' 0.022(2) 0.032(2) 0.026(2) -0.0044(18) 0.0041(18) 0.0018(19)
C9' 0.025(3) 0.033(2) 0.023(2) 0.0003(18) 0.0066(18) 0.0064(19)
C10' 0.021(2) 0.028(2) 0.028(2) 0.0048(18) 0.0072(18) 0.0041(18)
C11' 0.020(2) 0.0196(19) 0.029(2) 0.0000(17) 0.0086(18) 0.0007(17)
C12' 0.020(2) 0.0198(19) 0.022(2) -0.0030(15) 0.0055(16) -0.0030(15)
C13' 0.023(2) 0.025(2) 0.023(2) 0.0005(16) 0.0051(17) -0.0008(17)
C14' 0.023(3) 0.035(2) 0.029(2) -0.0038(19) 0.001(2) -0.0016(19)
C15' 0.026(3) 0.029(2) 0.035(2) -0.0134(19) 0.007(2) -0.0040(18)
C16' 0.025(3) 0.027(2) 0.040(3) -0.005(2) 0.006(2) 0.0001(19)
C17' 0.025(3) 0.020(2) 0.035(2) -0.0026(17) 0.005(2) 0.0025(17)
C18' 0.033(3) 0.0178(18) 0.021(2) -0.0014(16) 0.0006(18) -0.0043(16)
C19' 0.035(3) 0.025(2) 0.032(3) 0.0012(19) 0.003(2) -0.0047(19)
C20' 0.059(4) 0.024(2) 0.036(3) 0.007(2) 0.003(3) -0.008(2)
C21' 0.064(4) 0.020(2) 0.030(3) 0.0005(19) -0.006(2) -0.002(2)
C22' 0.053(3) 0.022(2) 0.030(3) -0.0012(19) -0.005(2) 0.007(2)
C23' 0.036(3) 0.023(2) 0.023(2) -0.0026(18) -0.001(2) 0.0026(18)
C24' 0.018(2) 0.052(3) 0.026(2) 0.000(2) 0.0059(19) 0.002(2)
C26' 0.035(3) 0.076(4) 0.026(2) 0.011(3) 0.013(2) 0.022(3)
C28' 0.020(3) 0.044(3) 0.030(3) -0.002(2) 0.009(2) 0.003(2)
C30' 0.025(3) 0.065(4) 0.031(3) -0.003(2) 0.008(2) -0.005(2)
C32' 0.063(4) 0.058(3) 0.045(4) -0.003(3) 0.034(3) -0.013(3)
MoB 0.0182(2) 0.01834(18) 0.0255(2) 0.00078(15) 0.00551(15) 0.00205(14)
P2B 0.0168(6) 0.0164(5) 0.0215(5) 0.0009(4) 0.0036(4) -0.0003(4)
O1B 0.0213(18) 0.0221(15) 0.0256(16) 0.0034(12) 0.0014(13) -0.0039(12)
O25B 0.031(2) 0.0258(17) 0.045(2) 0.0021(15) 0.0060(17) 0.0078(15)
O27B 0.037(2) 0.043(2) 0.044(2) 0.0159(18) 0.0156(18) 0.0094(18)
O29B 0.030(2) 0.044(2) 0.035(2) -0.0059(17) 0.0009(16) -0.0036(17)
O31B 0.029(2) 0.040(2) 0.034(2) 0.0021(16) 0.0106(16) 0.0014(16)
O33B 0.037(2) 0.039(2) 0.049(2) -0.0160(18) 0.0008(19) -0.0007(18)
C3B 0.023(2) 0.022(2) 0.021(2) 0.0024(16) 0.0066(17) -0.0024(17)
C4B 0.023(3) 0.026(2) 0.026(2) 0.0025(18) 0.0053(19) -0.0046(18)
C5B 0.015(2) 0.0160(17) 0.023(2) -0.0009(15) 0.0036(16) 0.0009(14)
C6B 0.019(2) 0.0158(18) 0.025(2) 0.0001(15) 0.0041(17) 0.0031(15)
C7B 0.023(2) 0.022(2) 0.027(2) -0.0020(17) 0.0019(18) 0.0010(17)
C8B 0.026(3) 0.030(2) 0.033(3) 0.0018(19) -0.002(2) 0.0072(19)
C9B 0.035(3) 0.028(2) 0.035(3) 0.0069(19) 0.009(2) 0.0086(19)
C10B 0.032(3) 0.019(2) 0.040(3) 0.0022(19) 0.009(2) 0.0074(18)
C11B 0.029(3) 0.0141(18) 0.027(2) 0.0001(16) 0.0039(19) 0.0012(16)
C12B 0.020(2) 0.0134(18) 0.0229(19) -0.0032(15) 0.0033(16) -0.0003(15)
C13B 0.023(2) 0.023(2) 0.027(2) -0.0016(17) 0.0045(18) 0.0023(17)
C14B 0.029(3) 0.020(2) 0.032(2) -0.0007(18) 0.0100(19) 0.0054(18)
C15B 0.039(3) 0.022(2) 0.019(2) -0.0013(17) 0.0057(18) 0.0018(19)
C16B 0.029(3) 0.024(2) 0.022(2) -0.0011(17) -0.0007(18) -0.0032(18)
C17B 0.022(2) 0.020(2) 0.023(2) 0.0009(16) 0.0023(17) -0.0023(16)
C18B 0.014(2) 0.0196(18) 0.024(2) 0.0013(15) 0.0038(16) 0.0008(15)
C19B 0.017(2) 0.021(2) 0.028(2) -0.0032(17) 0.0055(17) -0.0001(16)
C20B 0.026(3) 0.025(2) 0.031(2) -0.0060(18) 0.005(2) -0.0003(18)
C21B 0.022(3) 0.018(2) 0.042(3) -0.0059(18) 0.003(2) -0.0032(17)
C22B 0.022(3) 0.020(2) 0.036(2) 0.0006(18) 0.0073(19) -0.0023(17)
C23B 0.018(2) 0.0202(19) 0.028(2) -0.0017(16) 0.0067(18) 0.0000(16)
C24B 0.022(2) 0.027(2) 0.031(3) 0.0012(18) 0.006(2) 0.0014(17)
C26B 0.024(3) 0.020(2) 0.038(3) 0.0059(19) 0.006(2) 0.0039(18)
C28B 0.023(2) 0.024(2) 0.028(2) 0.0004(18) 0.0072(18) 0.0042(17)
C30B 0.025(2) 0.027(2) 0.024(2) -0.0025(18) 0.0055(18) 0.0027(18)
C32B 0.027(3) 0.022(2) 0.040(3) -0.0028(19) 0.006(2) 0.0018(18)

loop_
_atom_type_symbol
_atom_type_description
_atom_type_scat_dispersion_real
_atom_type_scat_dispersion_imag
_atom_type_scat_source
C C 0.0033 0.0016 'International Tables Vol C Tables 4.2.6.8 and 6.1.1.4'
H H 0.0000 0.0000 'International Tables Vol C Tables 4.2.6.8 and 6.1.1.4'
O O 0.0106 0.0060 'International Tables Vol C Tables 4.2.6.8 and 6.1.1.4'
P P 0.1023 0.0942 'International Tables Vol C Tables 4.2.6.8 and 6.1.1.4'
Mo Mo -1.6832 0.6857 'International Tables Vol C Tables 4.2.6.8 and 6.1.1.4'

loop_
_geom_angle_atom_site_label_1
_geom_angle_atom_site_label_2
_geom_angle_atom_site_label_3
_geom_angle
_geom_angle_site_symmetry_1
_geom_angle_site_symmetry_3
_geom_angle_publ_flag
C24 Mo P2 172.15(16) . . ?
C24 Mo C26 88.6(2) . . ?
C24 Mo C28 91.1(2) . . ?
C24 Mo C30 88.2(2) . . ?
C24 Mo C32 89.4(2) . . ?
C26 Mo P2 99.29(14) . . ?
C28 Mo P2 89.25(14) . . ?
C28 Mo C26 88.5(2) . . ?
C30 Mo P2 83.96(15) . . ?
C30 Mo C26 175.8(2) . . ?
C30 Mo C28 88.9(2) . . ?
C30 Mo C32 90.3(2) . . ?
C32 Mo P2 90.12(15) . . ?
C32 Mo C26 92.3(2) . . ?
C32 Mo C28 179.1(2) . . ?
O1 P2 Mo 111.44(13) . . ?
O1 P2 C3 80.81(19) . . ?
O1 P2 C5 107.48(19) . . ?
C3 P2 Mo 119.13(18) . . ?
C3 P2 C5 104.9(2) . . ?
C5 P2 Mo 124.35(14) . . ?
C4 O1 P2 95.3(3) . . ?
P2 C3 H3A 114.4 . . ?
P2 C3 H3B 114.4 . . ?
H3A C3 H3B 111.5 . . ?
C4 C3 P2 85.6(3) . . ?
C4 C3 H3A 114.4 . . ?
C4 C3 H3B 114.4 . . ?
O1 C4 C3 98.0(3) . . ?
O1 C4 H4A 112.2 . . ?
O1 C4 H4B 112.2 . . ?
C3 C4 H4A 112.2 . . ?
C3 C4 H4B 112.2 . . ?
H4A C4 H4B 109.8 . . ?
C6 C5 P2 112.1(3) . . ?
C6 C5 C12 106.6(4) . . ?
C6 C5 C18 115.3(4) . . ?
C12 C5 P2 110.7(3) . . ?
C12 C5 C18 112.0(4) . . ?
C18 C5 P2 100.1(3) . . ?
C7 C6 C5 124.1(4) . . ?
C7 C6 C11 117.6(4) . . ?
C11 C6 C5 118.2(4) . . ?
C6 C7 H7 119.4 . . ?
C8 C7 C6 121.2(5) . . ?
C8 C7 H7 119.4 . . ?
C7 C8 H8 119.8 . . ?
C9 C8 C7 120.3(5) . . ?
C9 C8 H8 119.8 . . ?
C8 C9 H9 120.3 . . ?
C8 C9 C10 119.4(5) . . ?
C10 C9 H9 120.3 . . ?
C9 C10 H10 119.4 . . ?
C11 C10 C9 121.2(5) . . ?
C11 C10 H10 119.4 . . ?
C6 C11 H11 119.9 . . ?
C10 C11 C6 120.3(5) . . ?
C10 C11 H11 119.9 . . ?
C13 C12 C5 118.4(4) . . ?
C13 C12 C17 118.5(4) . . ?
C17 C12 C5 123.1(4) . . ?
C12 C13 H13 119.6 . . ?
C12 C13 C14 120.9(5) . . ?
C14 C13 H13 119.6 . . ?
C13 C14 H14 120.1 . . ?
C15 C14 C13 119.8(5) . . ?
C15 C14 H14 120.1 . . ?
C14 C15 H15 120.0 . . ?
C16 C15 C14 120.0(5) . . ?
C16 C15 H15 120.0 . . ?
C15 C16 H16 120.0 . . ?
C15 C16 C17 120.1(5) . . ?
C17 C16 H16 120.0 . . ?
C12 C17 C16 120.6(5) . . ?
C12 C17 H17 119.7 . . ?
C16 C17 H17 119.7 . . ?
C19 C18 C5 120.2(4) . . ?
C23 C18 C5 121.3(4) . . ?
C23 C18 C19 118.1(4) . . ?
C18 C19 H19 119.9 . . ?
C20 C19 C18 120.3(5) . . ?
C20 C19 H19 119.9 . . ?
C19 C20 H20 119.6 . . ?
C21 C20 C19 120.7(5) . . ?
C21 C20 H20 119.6 . . ?
C20 C21 H21 120.2 . . ?
C22 C21 C20 119.6(5) . . ?
C22 C21 H21 120.2 . . ?
C21 C22 H22 120.1 . . ?
C21 C22 C23 119.8(5) . . ?
C23 C22 H22 120.1 . . ?
C18 C23 C22 121.5(5) . . ?
C18 C23 H23 119.3 . . ?
C22 C23 H23 119.3 . . ?
O25 C24 Mo 177.9(5) . . ?
O27 C26 Mo 174.8(4) . . ?
O29 C28 Mo 178.2(5) . . ?
O31 C30 Mo 179.2(6) . . ?
O33 C32 Mo 176.2(6) . . ?
C24' Mo' P2' 174.29(16) . . ?
C24' Mo' C26' 86.7(2) . . ?
C24' Mo' C28' 88.8(2) . . ?
C24' Mo' C30' 90.9(2) . . ?
C26' Mo' P2' 98.78(16) . . ?
C26' Mo' C28' 91.5(3) . . ?
C28' Mo' P2' 89.37(14) . . ?
C30' Mo' P2' 83.67(17) . . ?
C30' Mo' C26' 177.2(2) . . ?
C30' Mo' C28' 89.8(2) . . ?
C32' Mo' P2' 90.10(18) . . ?
C32' Mo' C24' 91.5(2) . . ?
C32' Mo' C26' 91.4(3) . . ?
C32' Mo' C28' 177.2(3) . . ?
C32' Mo' C30' 87.3(3) . . ?
O1' P2' Mo' 112.57(14) . . ?
O1' P2' C3' 80.9(2) . . ?
O1' P2' C5' 105.9(2) . . ?
C3' P2' Mo' 116.34(16) . . ?
C3' P2' C5' 104.3(2) . . ?
C5' P2' Mo' 127.00(15) . . ?
C4' O1' P2' 94.6(3) . . ?
P2' C3' H3'A 114.4 . . ?
P2' C3' H3'B 114.4 . . ?
H3'A C3' H3'B 111.5 . . ?
C4' C3' P2' 85.7(3) . . ?
C4' C3' H3'A 114.4 . . ?
C4' C3' H3'B 114.4 . . ?
O1' C4' C3' 98.5(4) . . ?
O1' C4' H4'A 112.1 . . ?
O1' C4' H4'B 112.1 . . ?
C3' C4' H4'A 112.1 . . ?
C3' C4' H4'B 112.1 . . ?
H4'A C4' H4'B 109.7 . . ?
C6' C5' P2' 111.1(3) . . ?
C6' C5' C12' 114.8(4) . . ?
C6' C5' C18' 106.9(4) . . ?
C12' C5' P2' 100.9(3) . . ?
C12' C5' C18' 111.4(4) . . ?
C18' C5' P2' 111.8(3) . . ?
C7' C6' C5' 118.8(4) . . ?
C7' C6' C11' 118.1(4) . . ?
C11' C6' C5' 123.1(4) . . ?
C6' C7' H7' 119.6 . . ?
C8' C7' C6' 120.9(5) . . ?
C8' C7' H7' 119.6 . . ?
C7' C8' H8' 119.6 . . ?
C9' C8' C7' 120.9(5) . . ?
C9' C8' H8' 119.6 . . ?
C8' C9' H9' 120.5 . . ?
C8' C9' C10' 119.0(5) . . ?
C10' C9' H9' 120.5 . . ?
C9' C10' H10' 119.7 . . ?
C11' C10' C9' 120.6(5) . . ?
C11' C10' H10' 119.7 . . ?
C6' C11' H11' 119.8 . . ?
C10' C11' C6' 120.5(5) . . ?
C10' C11' H11' 119.8 . . ?
C13' C12' C5' 122.2(4) . . ?
C13' C12' C17' 117.5(4) . . ?
C17' C12' C5' 120.2(4) . . ?
C12' C13' H13' 119.4 . . ?
C14' C13' C12' 121.2(4) . . ?
C14' C13' H13' 119.4 . . ?
C13' C14' H14' 119.6 . . ?
C15' C14' C13' 120.9(5) . . ?
C15' C14' H14' 119.6 . . ?
C14' C15' H15' 120.7 . . ?
C16' C15' C14' 118.5(5) . . ?
C16' C15' H15' 120.7 . . ?
C15' C16' H16' 119.5 . . ?
C15' C16' C17' 121.0(5) . . ?
C17' C16' H16' 119.5 . . ?
C12' C17' H17' 119.6 . . ?
C16' C17' C12' 120.8(5) . . ?
C16' C17' H17' 119.6 . . ?
C19' C18' C5' 124.4(5) . . ?
C19' C18' C23' 118.2(5) . . ?
C23' C18' C5' 117.3(4) . . ?
C18' C19' H19' 119.7 . . ?
C18' C19' C20' 120.6(6) . . ?
C20' C19' H19' 119.7 . . ?
C19' C20' H20' 119.8 . . ?
C21' C20' C19' 120.5(6) . . ?
C21' C20' H20' 119.8 . . ?
C20' C21' H21' 120.0 . . ?
C20' C21' C22' 119.9(5) . . ?
C22' C21' H21' 120.0 . . ?
C21' C22' H22' 120.2 . . ?
C21' C22' C23' 119.6(6) . . ?
C23' C22' H22' 120.2 . . ?
C18' C23' H23' 119.4 . . ?
C22' C23' C18' 121.1(5) . . ?
C22' C23' H23' 119.4 . . ?
O25' C24' Mo' 178.2(5) . . ?
O27' C26' Mo' 174.8(6) . . ?
O29' C28' Mo' 178.5(5) . . ?
O31' C30' Mo' 178.5(6) . . ?
O33' C32' Mo' 177.5(7) . . ?
C24B MoB P2B 172.97(15) . . ?
C24B MoB C26B 90.01(19) . . ?
C24B MoB C28B 90.9(2) . . ?
C24B MoB C32B 85.5(2) . . ?
C26B MoB P2B 95.36(13) . . ?
C28B MoB P2B 93.61(13) . . ?
C28B MoB C26B 90.0(2) . . ?
C30B MoB P2B 83.87(14) . . ?
C30B MoB C24B 91.3(2) . . ?
C30B MoB C26B 173.8(2) . . ?
C30B MoB C28B 83.9(2) . . ?
C30B MoB C32B 88.4(2) . . ?
C32B MoB P2B 89.25(14) . . ?
C32B MoB C26B 97.8(2) . . ?
C32B MoB C28B 171.4(2) . . ?
O1B P2B MoB 114.56(13) . . ?
O1B P2B C3B 80.39(19) . . ?
O1B P2B C5B 106.33(18) . . ?
C3B P2B MoB 115.17(16) . . ?
C3B P2B C5B 105.6(2) . . ?
C5B P2B MoB 125.52(14) . . ?
C4B O1B P2B 95.3(3) . . ?
P2B C3B H3BA 114.4 . . ?
P2B C3B H3BB 114.4 . . ?
H3BA C3B H3BB 111.5 . . ?
C4B C3B P2B 85.8(3) . . ?
C4B C3B H3BA 114.4 . . ?
C4B C3B H3BB 114.4 . . ?
O1B C4B C3B 98.1(3) . . ?
O1B C4B H4BA 112.1 . . ?
O1B C4B H4BB 112.1 . . ?
C3B C4B H4BA 112.1 . . ?
C3B C4B H4BB 112.1 . . ?
H4BA C4B H4BB 109.8 . . ?
C6B C5B P2B 110.6(3) . . ?
C12B C5B P2B 112.1(3) . . ?
C12B C5B C6B 106.9(3) . . ?
C12B C5B C18B 112.1(4) . . ?
C18B C5B P2B 102.4(3) . . ?
C18B C5B C6B 112.8(4) . . ?
C7B C6B C5B 124.1(4) . . ?
C7B C6B C11B 117.9(4) . . ?
C11B C6B C5B 118.0(4) . . ?
C6B C7B H7B 119.7 . . ?
C6B C7B C8B 120.7(5) . . ?
C8B C7B H7B 119.7 . . ?
C7B C8B H8B 119.7 . . ?
C9B C8B C7B 120.6(5) . . ?
C9B C8B H8B 119.7 . . ?
C8B C9B H9B 120.2 . . ?
C10B C9B C8B 119.6(5) . . ?
C10B C9B H9B 120.2 . . ?
C9B C10B H10B 119.9 . . ?
C9B C10B C11B 120.2(5) . . ?
C11B C10B H10B 119.9 . . ?
C6B C11B H11B 119.5 . . ?
C10B C11B C6B 121.0(5) . . ?
C10B C11B H11B 119.5 . . ?
C13B C12B C5B 116.5(4) . . ?
C17B C12B C5B 125.3(4) . . ?
C17B C12B C13B 118.1(4) . . ?
C12B C13B H13B 119.3 . . ?
C14B C13B C12B 121.4(5) . . ?
C14B C13B H13B 119.3 . . ?
C13B C14B H14B 120.1 . . ?
C13B C14B C15B 119.8(5) . . ?
C15B C14B H14B 120.1 . . ?
C14B C15B H15B 120.4 . . ?
C16B C15B C14B 119.2(4) . . ?
C16B C15B H15B 120.4 . . ?
C15B C16B H16B 119.8 . . ?
C15B C16B C17B 120.5(5) . . ?
C17B C16B H16B 119.8 . . ?
C12B C17B C16B 121.1(5) . . ?
C12B C17B H17B 119.4 . . ?
C16B C17B H17B 119.4 . . ?
C19B C18B C5B 119.5(4) . . ?
C19B C18B C23B 118.3(4) . . ?
C23B C18B C5B 122.1(4) . . ?
C18B C19B H19B 119.7 . . ?
C20B C19B C18B 120.6(4) . . ?
C20B C19B H19B 119.7 . . ?
C19B C20B H20B 119.4 . . ?
C19B C20B C21B 121.3(5) . . ?
C21B C20B H20B 119.4 . . ?
C20B C21B H21B 120.6 . . ?
C22B C21B C20B 118.8(4) . . ?
C22B C21B H21B 120.6 . . ?
C21B C22B H22B 119.6 . . ?
C21B C22B C23B 120.9(5) . . ?
C23B C22B H22B 119.6 . . ?
C18B C23B H23B 119.9 . . ?
C22B C23B C18B 120.2(4) . . ?
C22B C23B H23B 119.9 . . ?
O25B C24B MoB 176.6(5) . . ?
O27B C26B MoB 175.5(5) . . ?
O29B C28B MoB 174.3(4) . . ?
O31B C30B MoB 176.0(4) . . ?
O33B C32B MoB 173.4(5) . . ?

loop_
_geom_bond_atom_site_label_1
_geom_bond_atom_site_label_2
_geom_bond_distance
_geom_bond_site_symmetry_2
_geom_bond_publ_flag
Mo P2 2.4999(12) . ?
Mo C24 2.005(5) . ?
Mo C26 2.071(5) . ?
Mo C28 2.052(5) . ?
Mo C30 2.032(5) . ?
Mo C32 2.050(5) . ?
P2 O1 1.661(3) . ?
P2 C3 1.845(5) . ?
P2 C5 1.895(5) . ?
O1 C4 1.467(6) . ?
O25 C24 1.153(7) . ?
O27 C26 1.136(6) . ?
O29 C28 1.143(6) . ?
O31 C30 1.140(6) . ?
O33 C32 1.133(7) . ?
C3 H3A 0.9900 . ?
C3 H3B 0.9900 . ?
C3 C4 1.548(7) . ?
C4 H4A 0.9900 . ?
C4 H4B 0.9900 . ?
C5 C6 1.535(6) . ?
C5 C12 1.546(6) . ?
C5 C18 1.549(6) . ?
C6 C7 1.400(7) . ?
C6 C11 1.416(7) . ?
C7 H7 0.9500 . ?
C7 C8 1.397(7) . ?
C8 H8 0.9500 . ?
C8 C9 1.378(8) . ?
C9 H9 0.9500 . ?
C9 C10 1.387(8) . ?
C10 H10 0.9500 . ?
C10 C11 1.385(7) . ?
C11 H11 0.9500 . ?
C12 C13 1.388(7) . ?
C12 C17 1.393(7) . ?
C13 H13 0.9500 . ?
C13 C14 1.392(7) . ?
C14 H14 0.9500 . ?
C14 C15 1.385(8) . ?
C15 H15 0.9500 . ?
C15 C16 1.375(8) . ?
C16 H16 0.9500 . ?
C16 C17 1.394(7) . ?
C17 H17 0.9500 . ?
C18 C19 1.397(7) . ?
C18 C23 1.384(6) . ?
C19 H19 0.9500 . ?
C19 C20 1.395(7) . ?
C20 H20 0.9500 . ?
C20 C21 1.383(8) . ?
C21 H21 0.9500 . ?
C21 C22 1.376(8) . ?
C22 H22 0.9500 . ?
C22 C23 1.401(7) . ?
C23 H23 0.9500 . ?
Mo' P2' 2.4926(13) . ?
Mo' C24' 2.025(5) . ?
Mo' C26' 2.037(6) . ?
Mo' C28' 2.049(6) . ?
Mo' C30' 2.036(6) . ?
Mo' C32' 2.023(7) . ?
P2' O1' 1.658(4) . ?
P2' C3' 1.841(5) . ?
P2' C5' 1.906(5) . ?
O1' C4' 1.471(6) . ?
O25' C24' 1.152(6) . ?
O27' C26' 1.149(8) . ?
O29' C28' 1.147(7) . ?
O31' C30' 1.147(8) . ?
O33' C32' 1.156(8) . ?
C3' H3'A 0.9900 . ?
C3' H3'B 0.9900 . ?
C3' C4' 1.530(7) . ?
C4' H4'A 0.9900 . ?
C4' H4'B 0.9900 . ?
C5' C6' 1.531(6) . ?
C5' C12' 1.536(6) . ?
C5' C18' 1.549(6) . ?
C6' C7' 1.392(7) . ?
C6' C11' 1.403(6) . ?
C7' H7' 0.9500 . ?
C7' C8' 1.384(7) . ?
C8' H8' 0.9500 . ?
C8' C9' 1.377(7) . ?
C9' H9' 0.9500 . ?
C9' C10' 1.391(7) . ?
C10' H10' 0.9500 . ?
C10' C11' 1.386(7) . ?
C11' H11' 0.9500 . ?
C12' C13' 1.385(7) . ?
C12' C17' 1.406(6) . ?
C13' H13' 0.9500 . ?
C13' C14' 1.385(7) . ?
C14' H14' 0.9500 . ?
C14' C15' 1.384(7) . ?
C15' H15' 0.9500 . ?
C15' C16' 1.379(8) . ?
C16' H16' 0.9500 . ?
C16' C17' 1.381(7) . ?
C17' H17' 0.9500 . ?
C18' C19' 1.380(7) . ?
C18' C23' 1.399(7) . ?
C19' H19' 0.9500 . ?
C19' C20' 1.402(7) . ?
C20' H20' 0.9500 . ?
C20' C21' 1.367(9) . ?
C21' H21' 0.9500 . ?
C21' C22' 1.388(9) . ?
C22' H22' 0.9500 . ?
C22' C23' 1.388(7) . ?
C23' H23' 0.9500 . ?
MoB P2B 2.4871(12) . ?
MoB C24B 2.028(5) . ?
MoB C26B 2.090(5) . ?
MoB C28B 2.047(5) . ?
MoB C30B 2.020(5) . ?
MoB C32B 2.046(6) . ?
P2B O1B 1.660(3) . ?
P2B C3B 1.844(5) . ?
P2B C5B 1.915(5) . ?
O1B C4B 1.463(6) . ?
O25B C24B 1.140(6) . ?
O27B C26B 1.126(6) . ?
O29B C28B 1.141(6) . ?
O31B C30B 1.152(6) . ?
O33B C32B 1.144(7) . ?
C3B H3BA 0.9900 . ?
C3B H3BB 0.9900 . ?
C3B C4B 1.536(6) . ?
C4B H4BA 0.9900 . ?
C4B H4BB 0.9900 . ?
C5B C6B 1.545(6) . ?
C5B C12B 1.536(6) . ?
C5B C18B 1.542(6) . ?
C6B C7B 1.384(7) . ?
C6B C11B 1.404(6) . ?
C7B H7B 0.9500 . ?
C7B C8B 1.396(7) . ?
C8B H8B 0.9500 . ?
C8B C9B 1.383(8) . ?
C9B H9B 0.9500 . ?
C9B C10B 1.372(8) . ?
C10B H10B 0.9500 . ?
C10B C11B 1.392(7) . ?
C11B H11B 0.9500 . ?
C12B C13B 1.404(7) . ?
C12B C17B 1.376(7) . ?
C13B H13B 0.9500 . ?
C13B C14B 1.383(7) . ?
C14B H14B 0.9500 . ?
C14B C15B 1.393(8) . ?
C15B H15B 0.9500 . ?
C15B C16B 1.389(7) . ?
C16B H16B 0.9500 . ?
C16B C17B 1.390(6) . ?
C17B H17B 0.9500 . ?
C18B C19B 1.389(6) . ?
C18B C23B 1.406(6) . ?
C19B H19B 0.9500 . ?
C19B C20B 1.385(6) . ?
C20B H20B 0.9500 . ?
C20B C21B 1.386(7) . ?
C21B H21B 0.9500 . ?
C21B C22B 1.376(7) . ?
C22B H22B 0.9500 . ?
C22B C23B 1.400(6) . ?
C23B H23B 0.9500 . ?
